data_2219258
loop_
_publ_author_name
'Chakkaravarthi, G.'
'Dhayalan, V.'
'Mohanakrishnan, A. K.'
'Manivannan, V.'

_publ_section_title
;
 7,9-Dimethyl-5-phenylsulfonyl-5<i>H</i>-benzo[<i>b</i>]carbazole
;
_journal_coeditor_code BT2759
_journal_issue 9
_journal_name_full 'Acta Crystallographica Section E'
_journal_page_first o1667
_journal_page_last o1668
_journal_paper_doi 10.1107/S1600536808024380
_journal_volume 64
_journal_year 2008
_chemical_formula_iupac 'C24 H19 N O2 S'
_chemical_formula_moiety 'C24 H19 N O2 S'
_chemical_formula_sum 'C24 H19 N O2 S'
_chemical_formula_weight 385.46
_chemical_name_systematic
;
7,9-Dimethyl-5-phenylsulfonyl-5<i>H</i>-benzo[b]carbazole
;
_space_group_IT_number 61
_symmetry_cell_setting orthorhombic
_symmetry_space_group_name_Hall '-P 2ac 2ab'
_symmetry_space_group_name_H-M 'P b c a'
_atom_sites_solution_hydrogens geom
_atom_sites_solution_primary direct
_atom_sites_solution_secondary difmap
_audit_creation_method SHELXL-97
_cell_angle_alpha 90.00
_cell_angle_beta 90.00
_cell_angle_gamma 90.00
_cell_formula_units_Z 8
_cell_length_a 13.9260(6)
_cell_length_b 10.1995(5)
_cell_length_c 27.3014(14)
_cell_measurement_reflns_used 5907
_cell_measurement_temperature 295(2)
_cell_measurement_theta_max 28.401
_cell_measurement_theta_min 2.585
_cell_volume 3877.8(3)
_computing_cell_refinement 'APEX2 (Bruker, 2004)'
_computing_data_collection 'APEX2 (Bruker, 2004)'
_computing_data_reduction 'APEX2 (Bruker, 2004)'
_computing_molecular_graphics 'PLATON (Spek, 2003)'
_computing_publication_material 'SHELXL97 (Sheldrick, 2008)'
_computing_structure_refinement 'SHELXL97 (Sheldrick, 2008)'
_computing_structure_solution 'SHELXS97 (Sheldrick, 2008)'
_diffrn_ambient_temperature 295(2)
_diffrn_measured_fraction_theta_full 0.994
_diffrn_measured_fraction_theta_max 0.994
_diffrn_measurement_device_type 'Bruker Kappa APEXII'
_diffrn_measurement_method '\w and \f'
_diffrn_radiation_monochromator graphite
_diffrn_radiation_source 'fine-focus sealed tube'
_diffrn_radiation_type MoK\a
_diffrn_radiation_wavelength 0.71073
_diffrn_reflns_av_R_equivalents 0.0382
_diffrn_reflns_av_sigmaI/netI 0.0346
_diffrn_reflns_limit_h_max 19
_diffrn_reflns_limit_h_min -11
_diffrn_reflns_limit_k_max 11
_diffrn_reflns_limit_k_min -14
_diffrn_reflns_limit_l_max 38
_diffrn_reflns_limit_l_min -37
_diffrn_reflns_number 26413
_diffrn_reflns_theta_full 29.99
_diffrn_reflns_theta_max 29.99
_diffrn_reflns_theta_min 1.49
_diffrn_standards_decay_% 0
_diffrn_standards_interval_time 0
_diffrn_standards_number 0
_exptl_absorpt_coefficient_mu 0.187
_exptl_absorpt_correction_T_max 0.971
_exptl_absorpt_correction_T_min 0.940
_exptl_absorpt_correction_type multi-scan
_exptl_absorpt_process_details '(SADABS; Sheldrick, 1996)'
_exptl_crystal_colour colourless
_exptl_crystal_density_diffrn 1.320
_exptl_crystal_density_method 'not measured'
_exptl_crystal_description block
_exptl_crystal_F_000 1616
_exptl_crystal_size_max 0.30
_exptl_crystal_size_mid 0.20
_exptl_crystal_size_min 0.16
_refine_diff_density_max 0.679
_refine_diff_density_min -0.312
_refine_ls_extinction_method none
_refine_ls_goodness_of_fit_ref 1.039
_refine_ls_hydrogen_treatment constr
_refine_ls_matrix_type full
_refine_ls_number_parameters 255
_refine_ls_number_reflns 5626
_refine_ls_number_restraints 0
_refine_ls_restrained_S_all 1.039
_refine_ls_R_factor_all 0.0896
_refine_ls_R_factor_gt 0.0508
_refine_ls_shift/su_max 0.000
_refine_ls_shift/su_mean 0.000
_refine_ls_structure_factor_coef Fsqd
_refine_ls_weighting_details 'calc w=1/[\s^2^(Fo^2^)+(0.0716P)^2^+1.0437P] where P=(Fo^2^+2Fc^2^)/3'
_refine_ls_weighting_scheme calc
_refine_ls_wR_factor_gt 0.1296
_refine_ls_wR_factor_ref 0.1565
_reflns_number_gt 3490
_reflns_number_total 5626
_reflns_threshold_expression I>2\s(I)
_cod_data_source_file bt2759.cif
_cod_data_source_block I
_cod_depositor_comments
;
The following automatic conversions were performed:
'_symmetry_cell_setting' value 'Orthorhombic' changed to 'orthorhombic'
according to '/home/saulius/struct/CIF-dictionaries/cif_core.dic'
dictionary named 'cif_core.dic' version 2.4.1 from
2010-06-29.

'_geom_hbond_publ_flag' value 'Y' changed to 'y' according to
'/home/saulius/struct/CIF-dictionaries/cif_core.dic' dictionary named
'cif_core.dic' version 2.4.1 from 2010-06-29 (4 times).

Automatic conversion script
Id: cif_fix_enum 1527 2010-12-29 10:47:43Z saulius 

The following automatic conversions were performed:

'_symmetry_cell_setting' value 'Orthorhombic' changed to
'orthorhombic' according to
/home/saulius/struct/CIF-dictionaries/cif_core.dic dictionary named
'cif_core.dic' version 2.4.1 from
2010-06-29.

'_geom_hbond_publ_flag' value 'Y' changed to 'y'
according to /home/saulius/struct/CIF-dictionaries/cif_core.dic
dictionary named 'cif_core.dic' version 2.4.1 from 2010-06-29 (4
times).

Automatic conversion script
Id: cif_fix_values 1715 2011-07-08 13:25:40Z adriana 
;
_cod_database_code 2219258
_cod_database_fobs_code 2219258

loop_
_symmetry_equiv_pos_as_xyz
'x, y, z'
'-x+1/2, -y, z+1/2'
'x+1/2, -y+1/2, -z'
'-x, y+1/2, -z+1/2'
'-x, -y, -z'
'x-1/2, y, -z-1/2'
'-x-1/2, y-1/2, z'
'x, -y-1/2, z-1/2'

loop_
_atom_site_type_symbol
_atom_site_label
_atom_site_fract_x
_atom_site_fract_y
_atom_site_fract_z
_atom_site_U_iso_or_equiv
_atom_site_adp_type
_atom_site_calc_flag
_atom_site_refinement_flags
_atom_site_occupancy
S S1 0.53043(3) 0.01070(5) 0.179632(16) 0.04540(15) Uani d . 1
O O1 0.57705(11) 0.10159(16) 0.21087(5) 0.0640(4) Uani d . 1
O O2 0.58196(10) -0.09761(15) 0.16030(5) 0.0577(4) Uani d . 1
N N1 0.49029(11) 0.09650(16) 0.13202(5) 0.0426(4) Uani d . 1
C C1 0.42667(14) -0.0487(2) 0.20902(7) 0.0477(5) Uani d . 1
C C2 0.38759(17) -0.1665(2) 0.19457(8) 0.0591(5) Uani d . 1
H H2 0.4160 -0.2151 0.1696 0.071 Uiso calc R 1
C C3 0.30584(19) -0.2116(3) 0.21752(10) 0.0772(7) Uani d . 1
H H3 0.2787 -0.2909 0.2079 0.093 Uiso calc R 1
C C4 0.2648(2) -0.1411(3) 0.25400(11) 0.0809(8) Uani d . 1
H H4 0.2099 -0.1727 0.2694 0.097 Uiso calc R 1
C C5 0.30312(19) -0.0243(3) 0.26847(10) 0.0785(8) Uani d . 1
H H5 0.2741 0.0228 0.2936 0.094 Uiso calc R 1
C C6 0.38543(18) 0.0250(2) 0.24591(8) 0.0627(6) Uani d . 1
H H6 0.4117 0.1049 0.2554 0.075 Uiso calc R 1
C C7 0.44478(13) 0.22122(19) 0.13769(7) 0.0454(4) Uani d . 1
C C8 0.46434(16) 0.3208(2) 0.17055(8) 0.0581(5) Uani d . 1
H H8 0.5103 0.3106 0.1950 0.070 Uiso calc R 1
C C9 0.4132(2) 0.4357(3) 0.16576(9) 0.0717(7) Uani d . 1
H H9 0.4250 0.5042 0.1874 0.086 Uiso calc R 1
C C10 0.3448(2) 0.4517(3) 0.12961(10) 0.0745(7) Uani d . 1
H H10 0.3115 0.5304 0.1273 0.089 Uiso calc R 1
C C11 0.32554(17) 0.3529(2) 0.09714(9) 0.0643(6) Uani d . 1
H H11 0.2794 0.3642 0.0729 0.077 Uiso calc R 1
C C12 0.37554(14) 0.2355(2) 0.10081(7) 0.0486(5) Uani d . 1
C C13 0.37626(13) 0.1181(2) 0.07144(6) 0.0446(4) Uani d . 1
C C14 0.32703(14) 0.0819(2) 0.02981(7) 0.0497(5) Uani d . 1
H H14 0.2800 0.1367 0.0169 0.060 Uiso calc R 1
C C15 0.34814(13) -0.0379(2) 0.00694(7) 0.0491(5) Uani d . 1
C C16 0.29952(16) -0.0775(3) -0.03650(7) 0.0600(6) Uani d . 1
H H16 0.2513 -0.0243 -0.0492 0.072 Uiso calc R 1
C C17 0.32182(18) -0.1911(3) -0.05996(8) 0.0651(7) Uani d . 1
C C18 0.39480(18) -0.2716(2) -0.04030(8) 0.0648(6) Uani d . 1
H H18 0.4103 -0.3488 -0.0566 0.078 Uiso calc R 1
C C19 0.44376(15) -0.2408(2) 0.00171(7) 0.0546(5) Uani d . 1
C C20 0.42069(14) -0.12157(19) 0.02648(7) 0.0459(4) Uani d . 1
C C21 0.47023(13) -0.08330(19) 0.06929(6) 0.0435(4) Uani d . 1
H H21 0.5176 -0.1366 0.0827 0.052 Uiso calc R 1
C C22 0.44720(12) 0.03323(19) 0.09060(6) 0.0410(4) Uani d . 1
C C23 0.2711(2) -0.2323(3) -0.10647(9) 0.0899(9) Uani d . 1
H H23A 0.2321 -0.1613 -0.1182 0.135 Uiso calc R 1
H H23B 0.2312 -0.3070 -0.0999 0.135 Uiso calc R 1
H H23C 0.3179 -0.2549 -0.1309 0.135 Uiso calc R 1
C C24 0.5218(2) -0.3292(2) 0.02088(10) 0.0711(7) Uani d . 1
H H24A 0.5012 -0.3687 0.0510 0.107 Uiso calc R 1
H H24B 0.5789 -0.2788 0.0266 0.107 Uiso calc R 1
H H24C 0.5350 -0.3966 -0.0027 0.107 Uiso calc R 1

loop_
_atom_site_aniso_label
_atom_site_aniso_U_11
_atom_site_aniso_U_22
_atom_site_aniso_U_33
_atom_site_aniso_U_12
_atom_site_aniso_U_13
_atom_site_aniso_U_23
S1 0.0375(2) 0.0617(3) 0.0370(2) 0.0086(2) -0.00775(18) 0.0004(2)
O1 0.0572(9) 0.0790(11) 0.0557(9) 0.0017(8) -0.0242(7) -0.0081(8)
O2 0.0462(7) 0.0755(10) 0.0514(8) 0.0223(7) -0.0049(6) -0.0018(7)
N1 0.0413(8) 0.0515(9) 0.0350(7) -0.0009(7) -0.0056(6) 0.0016(7)
C1 0.0475(10) 0.0575(12) 0.0381(9) 0.0151(9) 0.0005(8) 0.0109(8)
C2 0.0635(13) 0.0623(14) 0.0514(11) 0.0022(11) 0.0064(10) 0.0072(10)
C3 0.0754(17) 0.0786(17) 0.0776(17) -0.0049(14) 0.0120(14) 0.0157(14)
C4 0.0658(16) 0.095(2) 0.0812(18) 0.0141(15) 0.0191(14) 0.0270(16)
C5 0.0709(16) 0.100(2) 0.0647(15) 0.0353(16) 0.0233(13) 0.0080(14)
C6 0.0665(14) 0.0663(14) 0.0553(12) 0.0216(11) 0.0047(11) 0.0011(11)
C7 0.0436(9) 0.0517(11) 0.0410(9) -0.0013(8) -0.0029(8) 0.0032(8)
C8 0.0616(13) 0.0608(13) 0.0518(11) 0.0015(11) -0.0108(10) -0.0044(10)
C9 0.0864(17) 0.0596(14) 0.0690(15) 0.0060(13) -0.0117(13) -0.0124(12)
C10 0.0851(18) 0.0611(15) 0.0773(17) 0.0192(13) -0.0111(14) -0.0043(13)
C11 0.0618(13) 0.0677(15) 0.0635(14) 0.0129(11) -0.0145(11) 0.0051(12)
C12 0.0450(10) 0.0561(12) 0.0446(10) 0.0007(9) -0.0052(8) 0.0056(9)
C13 0.0387(9) 0.0575(11) 0.0376(9) -0.0068(8) -0.0033(7) 0.0085(8)
C14 0.0437(10) 0.0622(12) 0.0433(10) -0.0063(9) -0.0102(8) 0.0104(9)
C15 0.0440(10) 0.0675(13) 0.0359(9) -0.0200(9) -0.0030(8) 0.0083(9)
C16 0.0556(12) 0.0824(16) 0.0422(10) -0.0268(11) -0.0098(9) 0.0062(11)
C17 0.0692(14) 0.0837(17) 0.0425(11) -0.0398(13) -0.0033(10) -0.0006(11)
C18 0.0757(15) 0.0689(15) 0.0499(11) -0.0344(12) 0.0056(11) -0.0080(11)
C19 0.0628(12) 0.0549(12) 0.0462(10) -0.0237(10) 0.0041(9) 0.0006(9)
C20 0.0479(10) 0.0532(11) 0.0366(9) -0.0171(8) 0.0035(8) 0.0041(8)
C21 0.0446(10) 0.0500(10) 0.0358(9) -0.0065(8) -0.0017(7) 0.0058(8)
C22 0.0381(9) 0.0522(11) 0.0329(8) -0.0072(8) -0.0026(7) 0.0051(7)
C23 0.099(2) 0.117(2) 0.0532(13) -0.0450(19) -0.0173(13) -0.0105(15)
C24 0.0975(19) 0.0495(13) 0.0662(15) -0.0065(13) 0.0034(13) -0.0067(11)

loop_
_atom_type_symbol
_atom_type_description
_atom_type_scat_dispersion_real
_atom_type_scat_dispersion_imag
_atom_type_scat_source
C C 0.0033 0.0016 'International Tables Vol C Tables 4.2.6.8 and 6.1.1.4'
H H 0.0000 0.0000 'International Tables Vol C Tables 4.2.6.8 and 6.1.1.4'
N N 0.0061 0.0033 'International Tables Vol C Tables 4.2.6.8 and 6.1.1.4'
O O 0.0106 0.0060 'International Tables Vol C Tables 4.2.6.8 and 6.1.1.4'
S S 0.1246 0.1234 'International Tables Vol C Tables 4.2.6.8 and 6.1.1.4'

loop_
_geom_angle_atom_site_label_1
_geom_angle_atom_site_label_2
_geom_angle_atom_site_label_3
_geom_angle
O1 S1 O2 120.10(9)
O1 S1 N1 106.26(9)
O2 S1 N1 106.79(8)
O1 S1 C1 109.07(10)
O2 S1 C1 108.47(10)
N1 S1 C1 105.14(8)
C7 N1 C22 107.48(14)
C7 N1 S1 122.17(12)
C22 N1 S1 121.34(13)
C2 C1 C6 121.3(2)
C2 C1 S1 119.61(16)
C6 C1 S1 119.11(19)
C1 C2 C3 119.2(2)
C1 C2 H2 120.4
C3 C2 H2 120.4
C4 C3 C2 120.3(3)
C4 C3 H3 119.8
C2 C3 H3 119.8
C3 C4 C5 120.8(3)
C3 C4 H4 119.6
C5 C4 H4 119.6
C4 C5 C6 120.6(2)
C4 C5 H5 119.7
C6 C5 H5 119.7
C1 C6 C5 117.9(3)
C1 C6 H6 121.1
C5 C6 H6 121.1
C8 C7 C12 121.70(19)
C8 C7 N1 129.54(17)
C12 C7 N1 108.65(17)
C9 C8 C7 117.5(2)
C9 C8 H8 121.3
C7 C8 H8 121.3
C8 C9 C10 121.6(2)
C8 C9 H9 119.2
C10 C9 H9 119.2
C11 C10 C9 120.7(2)
C11 C10 H10 119.6
C9 C10 H10 119.6
C10 C11 C12 119.3(2)
C10 C11 H11 120.3
C12 C11 H11 120.3
C11 C12 C7 119.10(19)
C11 C12 C13 132.82(18)
C7 C12 C13 107.97(17)
C14 C13 C22 119.30(19)
C14 C13 C12 132.68(19)
C22 C13 C12 107.91(16)
C13 C14 C15 119.73(18)
C13 C14 H14 120.1
C15 C14 H14 120.1
C14 C15 C16 121.2(2)
C14 C15 C20 120.20(17)
C16 C15 C20 118.6(2)
C17 C16 C15 121.7(2)
C17 C16 H16 119.2
C15 C16 H16 119.2
C16 C17 C18 118.7(2)
C16 C17 C23 121.7(3)
C18 C17 C23 119.5(3)
C19 C18 C17 122.9(2)
C19 C18 H18 118.6
C17 C18 H18 118.6
C18 C19 C20 118.6(2)
C18 C19 C24 120.8(2)
C20 C19 C24 120.51(19)
C21 C20 C15 119.36(18)
C21 C20 C19 121.15(19)
C15 C20 C19 119.46(18)
C22 C21 C20 118.67(18)
C22 C21 H21 120.7
C20 C21 H21 120.7
C21 C22 C13 122.74(16)
C21 C22 N1 129.15(17)
C13 C22 N1 107.99(16)
C17 C23 H23A 109.5
C17 C23 H23B 109.5
H23A C23 H23B 109.5
C17 C23 H23C 109.5
H23A C23 H23C 109.5
H23B C23 H23C 109.5
C19 C24 H24A 109.5
C19 C24 H24B 109.5
H24A C24 H24B 109.5
C19 C24 H24C 109.5
H24A C24 H24C 109.5
H24B C24 H24C 109.5

loop_
_geom_bond_atom_site_label_1
_geom_bond_atom_site_label_2
_geom_bond_distance
S1 O1 1.4170(15)
S1 O2 1.4190(15)
S1 N1 1.6636(15)
S1 C1 1.760(2)
N1 C7 1.430(2)
N1 C22 1.434(2)
C1 C2 1.377(3)
C1 C6 1.382(3)
C2 C3 1.379(3)
C2 H2 0.9300
C3 C4 1.355(4)
C3 H3 0.9300
C4 C5 1.363(4)
C4 H4 0.9300
C5 C6 1.395(4)
C5 H5 0.9300
C6 H6 0.9300
C7 C8 1.382(3)
C7 C12 1.402(3)
C8 C9 1.378(3)
C8 H8 0.9300
C9 C10 1.381(4)
C9 H9 0.9300
C10 C11 1.368(3)
C10 H10 0.9300
C11 C12 1.388(3)
C11 H11 0.9300
C12 C13 1.442(3)
C13 C14 1.377(3)
C13 C22 1.414(3)
C14 C15 1.404(3)
C14 H14 0.9300
C15 C16 1.424(3)
C15 C20 1.426(3)
C16 C17 1.360(4)
C16 H16 0.9300
C17 C18 1.412(4)
C17 C23 1.513(3)
C18 C19 1.371(3)
C18 H18 0.9300
C19 C20 1.428(3)
C19 C24 1.506(3)
C20 C21 1.412(3)
C21 C22 1.362(3)
C21 H21 0.9300
C23 H23A 0.9600
C23 H23B 0.9600
C23 H23C 0.9600
C24 H24A 0.9600
C24 H24B 0.9600
C24 H24C 0.9600

loop_
_geom_hbond_atom_site_label_D
_geom_hbond_atom_site_label_H
_geom_hbond_atom_site_label_A
_geom_hbond_site_symmetry_A
_geom_hbond_distance_DH
_geom_hbond_distance_HA
_geom_hbond_distance_DA
_geom_hbond_angle_DHA
_geom_hbond_publ_flag
C8 H8 O1 . 0.93 2.37 2.945(3) 120 y
C21 H21 O2 . 0.93 2.34 2.935(2) 122 y
C8 H8 Cg1 4_655 0.93 3.00 3.859 155 y
C11 H11 Cg2 7_555 0.93 2.90 3.693 144 y

loop_
_geom_torsion_atom_site_label_1
_geom_torsion_atom_site_label_2
_geom_torsion_atom_site_label_3
_geom_torsion_atom_site_label_4
_geom_torsion
O1 S1 N1 C7 -43.11(16)
O2 S1 N1 C7 -172.43(14)
C1 S1 N1 C7 72.46(16)
O1 S1 N1 C22 173.90(14)
O2 S1 N1 C22 44.58(16)
C1 S1 N1 C22 -70.53(16)
O1 S1 C1 C2 -158.20(16)
O2 S1 C1 C2 -25.75(18)
N1 S1 C1 C2 88.19(17)
O1 S1 C1 C6 22.46(19)
O2 S1 C1 C6 154.91(16)
N1 S1 C1 C6 -91.15(17)
C6 C1 C2 C3 -0.1(3)
S1 C1 C2 C3 -179.44(18)
C1 C2 C3 C4 -0.4(4)
C2 C3 C4 C5 0.4(4)
C3 C4 C5 C6 0.0(4)
C2 C1 C6 C5 0.5(3)
S1 C1 C6 C5 179.85(17)
C4 C5 C6 C1 -0.5(4)
C22 N1 C7 C8 -176.3(2)
S1 N1 C7 C8 36.3(3)
C22 N1 C7 C12 -0.2(2)
S1 N1 C7 C12 -147.55(14)
C12 C7 C8 C9 -0.1(3)
N1 C7 C8 C9 175.6(2)
C7 C8 C9 C10 0.0(4)
C8 C9 C10 C11 0.0(4)
C9 C10 C11 C12 0.0(4)
C10 C11 C12 C7 -0.1(3)
C10 C11 C12 C13 -175.9(2)
C8 C7 C12 C11 0.2(3)
N1 C7 C12 C11 -176.30(18)
C8 C7 C12 C13 176.93(19)
N1 C7 C12 C13 0.5(2)
C11 C12 C13 C14 -0.5(4)
C7 C12 C13 C14 -176.6(2)
C11 C12 C13 C22 175.6(2)
C7 C12 C13 C22 -0.6(2)
C22 C13 C14 C15 -0.3(3)
C12 C13 C14 C15 175.41(19)
C13 C14 C15 C16 -179.16(17)
C13 C14 C15 C20 -0.4(3)
C14 C15 C16 C17 177.57(19)
C20 C15 C16 C17 -1.2(3)
C15 C16 C17 C18 0.4(3)
C15 C16 C17 C23 -179.2(2)
C16 C17 C18 C19 0.6(3)
C23 C17 C18 C19 -179.9(2)
C17 C18 C19 C20 -0.6(3)
C17 C18 C19 C24 -179.3(2)
C14 C15 C20 C21 0.7(3)
C16 C15 C20 C21 179.44(17)
C14 C15 C20 C19 -177.66(17)
C16 C15 C20 C19 1.1(3)
C18 C19 C20 C21 -178.54(18)
C24 C19 C20 C21 0.2(3)
C18 C19 C20 C15 -0.2(3)
C24 C19 C20 C15 178.47(18)
C15 C20 C21 C22 -0.2(3)
C19 C20 C21 C22 178.10(16)
C20 C21 C22 C13 -0.5(3)
C20 C21 C22 N1 -176.05(17)
C14 C13 C22 C21 0.8(3)
C12 C13 C22 C21 -175.89(17)
C14 C13 C22 N1 177.13(16)
C12 C13 C22 N1 0.5(2)
C7 N1 C22 C21 175.86(18)
S1 N1 C22 C21 -36.4(2)
C7 N1 C22 C13 -0.19(19)
S1 N1 C22 C13 147.52(13)

loop_
_cod_related_entry_id
_cod_related_entry_database
_cod_related_entry_code
1 ChemSpider 24740543
